data_4328137
loop_
_publ_author_name
'Thomas W. Myers'
'Louise A. Berben'

_publ_section_title
;
 A Sterically Demanding Iminopyridine Ligand Affords Redox-Active
 Complexes of Aluminum(III) and Gallium(III)
;
_journal_name_full 'Inorganic Chemistry'
_journal_page_first 1480
_journal_page_last 1488
_journal_paper_doi 10.1021/ic201729b
_journal_volume 51
_journal_year 2012
_chemical_formula_sum 'C33.73 H47.46 Al Cl2 N2'
_chemical_formula_weight 578.83
_chemical_name_systematic
; 
 ? 
;
_space_group_IT_number 14
_symmetry_cell_setting monoclinic
_symmetry_space_group_name_Hall '-P 2ybc'
_symmetry_space_group_name_H-M 'P 1 21/c 1'
_atom_sites_solution_hydrogens geom
_atom_sites_solution_primary direct
_atom_sites_solution_secondary difmap
_audit_creation_method SHELXL-97
_cell_angle_alpha 90.00
_cell_angle_beta 128.569(2)
_cell_angle_gamma 90.00
_cell_formula_units_Z 4
_cell_length_a 13.7327(4)
_cell_length_b 17.9380(5)
_cell_length_c 17.3440(4)
_cell_measurement_reflns_used 90
_cell_measurement_temperature 90(2)
_cell_measurement_theta_max 28.34
_cell_measurement_theta_min 2.54
_cell_volume 3340.47(18)
_computing_cell_refinement 'Bruker Apex'
_computing_data_collection 'Bruker Apex'
_computing_data_reduction 'Bruker Saint'
_computing_molecular_graphics 'Bruker Shelxtl'
_computing_publication_material 'Bruker Shelxtl'
_computing_structure_refinement 'SHELXL-97 (Sheldrick, 2008)'
_computing_structure_solution 'SHELXS-97 (Sheldrick, 2008)'
_diffrn_ambient_temperature 90(2)
_diffrn_measured_fraction_theta_full 0.999
_diffrn_measured_fraction_theta_max 0.951
_diffrn_measurement_device_type 'CCD area detector'
_diffrn_measurement_method 'phi and omega scans'
_diffrn_radiation_monochromator graphite
_diffrn_radiation_source 'fine-focus sealed tube'
_diffrn_radiation_type MoK\a
_diffrn_radiation_wavelength 0.71073
_diffrn_reflns_av_R_equivalents 0.0420
_diffrn_reflns_av_sigmaI/netI 0.0424
_diffrn_reflns_limit_h_max 21
_diffrn_reflns_limit_h_min -20
_diffrn_reflns_limit_k_max 27
_diffrn_reflns_limit_k_min -27
_diffrn_reflns_limit_l_max 26
_diffrn_reflns_limit_l_min -26
_diffrn_reflns_number 50732
_diffrn_reflns_theta_full 25.00
_diffrn_reflns_theta_max 33.26
_diffrn_reflns_theta_min 2.35
_exptl_absorpt_coefficient_mu 0.244
_exptl_absorpt_correction_T_max 0.9922
_exptl_absorpt_correction_T_min 0.9686
_exptl_absorpt_correction_type numerical
_exptl_absorpt_process_details SADABS
_exptl_crystal_colour green
_exptl_crystal_density_diffrn 1.151
_exptl_crystal_description block
_exptl_crystal_F_000 1243
_exptl_crystal_size_max 0.34
_exptl_crystal_size_mid 0.27
_exptl_crystal_size_min 0.20
_refine_diff_density_max 0.825
_refine_diff_density_min -0.786
_refine_diff_density_rms 0.068
_refine_ls_extinction_method none
_refine_ls_goodness_of_fit_ref 1.042
_refine_ls_hydrogen_treatment constr
_refine_ls_matrix_type full
_refine_ls_number_parameters 372
_refine_ls_number_reflns 12242
_refine_ls_number_restraints 0
_refine_ls_restrained_S_all 1.042
_refine_ls_R_factor_all 0.0834
_refine_ls_R_factor_gt 0.0519
_refine_ls_shift/su_max 0.001
_refine_ls_shift/su_mean 0.000
_refine_ls_structure_factor_coef Fsqd
_refine_ls_weighting_details 'calc w=1/[\s^2^(Fo^2^)+(0.0689P)^2^+1.8007P] where P=(Fo^2^+2Fc^2^)/3'
_refine_ls_weighting_scheme calc
_refine_ls_wR_factor_gt 0.1340
_refine_ls_wR_factor_ref 0.1506
_reflns_number_gt 8607
_reflns_number_total 12242
_reflns_threshold_expression >2sigma(I)
_cod_data_source_file ic201729b_si_002_1.cif
_cod_data_source_block twm52
_cod_original_cell_volume 3340.46(16)
_cod_database_code 4328137

loop_
_symmetry_equiv_pos_as_xyz
'x, y, z'
'-x, y+1/2, -z+1/2'
'-x, -y, -z'
'x, -y-1/2, z-1/2'

loop_
_atom_site_label
_atom_site_type_symbol
_atom_site_fract_x
_atom_site_fract_y
_atom_site_fract_z
_atom_site_U_iso_or_equiv
_atom_site_adp_type
_atom_site_occupancy
_atom_site_symmetry_multiplicity
_atom_site_calc_flag
_atom_site_refinement_flags
_atom_site_disorder_assembly
_atom_site_disorder_group
Cl1 Cl -0.45917(4) -0.10392(2) 0.16402(3) 0.02426(9) Uani 1 1 d . . .
Cl2 Cl -0.30406(4) -0.09340(2) 0.41552(3) 0.02678(10) Uani 1 1 d . . .
Al1 Al -0.45925(4) -0.05448(2) 0.27485(3) 0.01634(10) Uani 1 1 d . . .
N1 N -0.60956(12) -0.06080(7) 0.25314(10) 0.0171(2) Uani 1 1 d . . .
N2 N -0.48090(12) 0.05117(7) 0.26481(9) 0.0166(2) Uani 1 1 d . . .
C1 C -0.65845(15) 0.00781(8) 0.24607(12) 0.0208(3) Uani 1 1 d . . .
C2 C -0.58798(14) 0.06979(8) 0.25198(12) 0.0189(3) Uani 1 1 d . . .
C3 C -0.62170(15) 0.14497(9) 0.24469(13) 0.0237(3) Uani 1 1 d . . .
H3A H -0.6926 0.1576 0.2376 0.028 Uiso 1 1 calc R . .
C4 C -0.54907(16) 0.19964(9) 0.24814(14) 0.0275(3) Uani 1 1 d . . .
H4A H -0.5705 0.2496 0.2434 0.033 Uiso 1 1 calc R . .
C5 C -0.44223(15) 0.17986(9) 0.25882(13) 0.0235(3) Uani 1 1 d . . .
H5A H -0.3936 0.2166 0.2600 0.028 Uiso 1 1 calc R . .
C6 C -0.40980(14) 0.10600(8) 0.26760(11) 0.0179(3) Uani 1 1 d . . .
C7 C -0.67750(14) -0.12593(8) 0.24356(12) 0.0186(3) Uani 1 1 d . . .
C8 C -0.65589(16) -0.15614(9) 0.32811(13) 0.0218(3) Uani 1 1 d . . .
C9 C -0.72714(17) -0.21743(9) 0.31591(14) 0.0266(3) Uani 1 1 d . . .
H9A H -0.7137 -0.2383 0.3709 0.032 Uiso 1 1 calc R . .
C10 C -0.81756(17) -0.24778(9) 0.22352(15) 0.0283(4) Uani 1 1 d . . .
H10A H -0.8650 -0.2880 0.2167 0.034 Uiso 1 1 calc R . .
C11 C -0.83674(15) -0.21778(9) 0.14146(14) 0.0250(3) Uani 1 1 d . . .
H11A H -0.8972 -0.2385 0.0797 0.030 Uiso 1 1 calc R . .
C12 C -0.76717(14) -0.15702(8) 0.14940(12) 0.0203(3) Uani 1 1 d . . .
C13 C -0.55981(17) -0.12412(10) 0.43056(13) 0.0257(3) Uani 1 1 d . . .
H13A H -0.5166 -0.0835 0.4252 0.031 Uiso 1 1 calc R . .
C14 C -0.4625(2) -0.18253(12) 0.50109(15) 0.0354(4) Uani 1 1 d . . .
H14A H -0.4238 -0.2019 0.4745 0.053 Uiso 1 1 calc R . .
H14B H -0.5022 -0.2224 0.5090 0.053 Uiso 1 1 calc R . .
H14C H -0.4004 -0.1599 0.5640 0.053 Uiso 1 1 calc R . .
C15 C -0.6218(2) -0.09152(13) 0.47225(16) 0.0395(5) Uani 1 1 d . . .
H15A H -0.6822 -0.0548 0.4275 0.059 Uiso 1 1 calc R . .
H15B H -0.5597 -0.0687 0.5350 0.059 Uiso 1 1 calc R . .
H15C H -0.6625 -0.1307 0.4803 0.059 Uiso 1 1 calc R . .
C16 C -0.79120(15) -0.12654(9) 0.05691(12) 0.0235(3) Uani 1 1 d . . .
H16A H -0.7318 -0.0860 0.0768 0.028 Uiso 1 1 calc R . .
C17 C -0.92275(19) -0.09433(12) -0.01450(16) 0.0377(4) Uani 1 1 d . . .
H17A H -0.9343 -0.0567 0.0185 0.056 Uiso 1 1 calc R . .
H17B H -0.9827 -0.1334 -0.0368 0.056 Uiso 1 1 calc R . .
H17C H -0.9338 -0.0726 -0.0701 0.056 Uiso 1 1 calc R . .
C18 C -0.77087(19) -0.18632(10) 0.00478(14) 0.0303(4) Uani 1 1 d . . .
H18A H -0.6879 -0.2059 0.0500 0.045 Uiso 1 1 calc R . .
H18B H -0.7819 -0.1645 -0.0508 0.045 Uiso 1 1 calc R . .
H18C H -0.8300 -0.2259 -0.0174 0.045 Uiso 1 1 calc R . .
C19 C -0.77343(17) 0.01878(10) 0.23257(16) 0.0318(4) Uani 1 1 d . . .
H19A H -0.8071 -0.0288 0.2304 0.048 Uiso 1 1 calc R . .
H19B H -0.8326 0.0449 0.1719 0.048 Uiso 1 1 calc R . .
H19C H -0.7563 0.0475 0.2865 0.048 Uiso 1 1 calc R . .
C20 C -0.29768(14) 0.08270(8) 0.27796(11) 0.0179(3) Uani 1 1 d . . .
C21 C -0.18135(14) 0.07732(8) 0.37167(11) 0.0189(3) Uani 1 1 d . . .
C22 C -0.07720(16) 0.05955(9) 0.37891(13) 0.0239(3) Uani 1 1 d . . .
H22A H 0.0002 0.0560 0.4409 0.029 Uiso 1 1 calc R . .
C23 C -0.08661(17) 0.04690(10) 0.29497(14) 0.0270(3) Uani 1 1 d . . .
C24 C -0.20250(17) 0.05366(9) 0.20314(13) 0.0249(3) Uani 1 1 d . . .
H24A H -0.2093 0.0457 0.1470 0.030 Uiso 1 1 calc R . .
C25 C -0.30952(15) 0.07209(8) 0.19223(12) 0.0204(3) Uani 1 1 d . . .
C26 C -0.16747(16) 0.09280(9) 0.46353(12) 0.0227(3) Uani 1 1 d . . .
H26A H -0.2476 0.1040 0.4457 0.034 Uiso 1 1 calc R . .
H26B H -0.1127 0.1345 0.4979 0.034 Uiso 1 1 calc R . .
H26C H -0.1333 0.0497 0.5055 0.034 Uiso 1 1 calc R . .
C27 C 0.0271(2) 0.02771(15) 0.30397(17) 0.0446(5) Uani 1 1 d . . .
H27A H 0.0987 0.0256 0.3724 0.067 Uiso 1 1 calc R . .
H27B H 0.0397 0.0652 0.2714 0.067 Uiso 1 1 calc R . .
H27C H 0.0153 -0.0198 0.2738 0.067 Uiso 1 1 calc R . .
C28 C -0.43159(17) 0.08311(10) 0.09164(12) 0.0265(3) Uani 1 1 d . . .
H28A H -0.4215 0.0735 0.0426 0.040 Uiso 1 1 calc R . .
H28B H -0.4593 0.1335 0.0853 0.040 Uiso 1 1 calc R . .
H28C H -0.4922 0.0494 0.0826 0.040 Uiso 1 1 calc R . .
C29 C -0.1889(5) -0.0952(2) 0.0231(3) 0.0662(11) Uani 0.73 1 d P A 1
H29A H -0.2334 -0.0770 -0.0430 0.099 Uiso 0.73 1 calc PR A 1
H29B H -0.1017 -0.0851 0.0601 0.099 Uiso 0.73 1 calc PR A 1
H29C H -0.2191 -0.0708 0.0538 0.099 Uiso 0.73 1 calc PR A 1
C30 C -0.2075(5) -0.1727(3) 0.0208(3) 0.0766(13) Uani 0.73 1 d P A 1
H30A H -0.1796 -0.1958 -0.0129 0.092 Uiso 0.73 1 calc PR A 1
H30B H -0.2964 -0.1815 -0.0190 0.092 Uiso 0.73 1 calc PR A 1
C31 C -0.1426(3) -0.2137(3) 0.1213(3) 0.0732(13) Uani 0.73 1 d P A 1
H31A H -0.1631 -0.2662 0.1082 0.088 Uiso 0.73 1 calc PR A 1
H31B H -0.0531 -0.2092 0.1591 0.088 Uiso 0.73 1 calc PR A 1
C32 C -0.1748(4) -0.1872(3) 0.1804(3) 0.0582(9) Uani 0.73 1 d P A 1
H32A H -0.2624 -0.1981 0.1449 0.070 Uiso 0.73 1 calc PR A 1
H32B H -0.1666 -0.1334 0.1836 0.070 Uiso 0.73 1 calc PR A 1
C33 C -0.1054(5) -0.2152(5) 0.2859(4) 0.121(3) Uani 0.73 1 d P A 1
H33A H -0.1044 -0.2691 0.2823 0.145 Uiso 0.73 1 calc PR A 1
H33B H -0.0198 -0.1990 0.3218 0.145 Uiso 0.73 1 calc PR A 1
C34 C -0.1351(3) -0.2002(2) 0.3452(3) 0.0551(9) Uani 0.73 1 d P A 1
H34A H -0.0726 -0.2207 0.4094 0.083 Uiso 0.73 1 calc PR A 1
H34B H -0.2144 -0.2220 0.3179 0.083 Uiso 0.73 1 calc PR A 1
H34C H -0.1394 -0.1472 0.3503 0.083 Uiso 0.73 1 calc PR A 1
C29A C -0.1159(10) -0.2810(6) 0.2008(8) 0.060(3) Uiso 0.27 1 d P B 2
H29D H -0.1292 -0.3304 0.2140 0.090 Uiso 0.27 1 calc PR B 2
H29E H -0.0286 -0.2735 0.2349 0.090 Uiso 0.27 1 calc PR B 2
H29F H -0.1607 -0.2751 0.1312 0.090 Uiso 0.27 1 calc PR B 2
C30A C -0.1587(13) -0.2282(7) 0.2338(11) 0.061(3) Uiso 0.27 1 d P B 2
H30C H -0.2490 -0.2270 0.1880 0.073 Uiso 0.27 1 calc PR B 2
H30D H -0.1334 -0.2437 0.2975 0.073 Uiso 0.27 1 calc PR B 2
C31A C -0.114(2) -0.1579(13) 0.2419(19) 0.136(7) Uiso 0.27 1 d P B 2
H31C H -0.0237 -0.1561 0.2821 0.163 Uiso 0.27 1 calc PR B 2
H31D H -0.1433 -0.1210 0.2637 0.163 Uiso 0.27 1 calc PR B 2
C33A C -0.1930(19) -0.1541(12) 0.1099(15) 0.109(5) Uiso 0.27 1 d P B 2
H33C H -0.2166 -0.2034 0.0805 0.131 Uiso 0.27 1 calc PR B 2
H33D H -0.2662 -0.1225 0.0758 0.131 Uiso 0.27 1 calc PR B 2
C34A C -0.130(2) -0.1331(15) 0.1098(19) 0.153(9) Uiso 0.27 1 d P B 2
H34E H -0.1594 -0.1287 0.0432 0.230 Uiso 0.27 1 calc PR B 2
H34F H -0.0576 -0.1646 0.1466 0.230 Uiso 0.27 1 calc PR B 2
H34G H -0.1084 -0.0846 0.1397 0.230 Uiso 0.27 1 calc PR B 2

loop_
_atom_site_aniso_label
_atom_site_aniso_U_11
_atom_site_aniso_U_22
_atom_site_aniso_U_33
_atom_site_aniso_U_23
_atom_site_aniso_U_13
_atom_site_aniso_U_12
Cl1 0.0348(2) 0.01921(17) 0.0288(2) -0.00190(14) 0.02474(18) 0.00132(14)
Cl2 0.02212(18) 0.0293(2) 0.02437(19) 0.00792(15) 0.01225(16) 0.00509(15)
Al1 0.0190(2) 0.01295(19) 0.0195(2) 0.00132(16) 0.01316(19) 0.00211(15)
N1 0.0186(6) 0.0132(5) 0.0217(6) 0.0001(4) 0.0137(5) 0.0004(4)
N2 0.0183(6) 0.0144(5) 0.0188(6) -0.0007(4) 0.0124(5) 0.0002(4)
C1 0.0218(7) 0.0156(6) 0.0272(8) -0.0004(6) 0.0164(7) 0.0008(5)
C2 0.0199(7) 0.0147(6) 0.0239(7) -0.0011(5) 0.0145(6) 0.0009(5)
C3 0.0223(7) 0.0166(7) 0.0351(9) -0.0011(6) 0.0193(7) 0.0028(6)
C4 0.0271(8) 0.0150(7) 0.0413(10) -0.0019(6) 0.0218(8) 0.0016(6)
C5 0.0233(7) 0.0141(6) 0.0347(9) -0.0013(6) 0.0188(7) -0.0019(5)
C6 0.0193(6) 0.0156(6) 0.0201(7) -0.0009(5) 0.0129(6) -0.0008(5)
C7 0.0207(7) 0.0135(6) 0.0266(7) 0.0009(5) 0.0171(6) 0.0010(5)
C8 0.0276(8) 0.0185(7) 0.0294(8) 0.0014(6) 0.0228(7) 0.0017(6)
C9 0.0340(9) 0.0214(7) 0.0387(9) 0.0034(7) 0.0297(8) 0.0011(6)
C10 0.0307(8) 0.0179(7) 0.0477(11) 0.0009(7) 0.0301(9) -0.0011(6)
C11 0.0223(7) 0.0176(7) 0.0350(9) -0.0019(6) 0.0177(7) -0.0016(6)
C12 0.0201(7) 0.0156(6) 0.0266(8) 0.0002(5) 0.0152(6) 0.0015(5)
C13 0.0333(9) 0.0256(8) 0.0274(8) 0.0022(6) 0.0234(8) 0.0024(7)
C14 0.0394(10) 0.0371(10) 0.0322(10) 0.0068(8) 0.0236(9) 0.0074(8)
C15 0.0509(12) 0.0450(12) 0.0365(11) -0.0017(9) 0.0340(10) 0.0084(9)
C16 0.0233(7) 0.0187(7) 0.0234(8) 0.0006(6) 0.0119(7) -0.0003(6)
C17 0.0311(10) 0.0343(10) 0.0345(10) 0.0072(8) 0.0141(8) 0.0088(8)
C18 0.0392(10) 0.0242(8) 0.0277(9) -0.0026(7) 0.0209(8) -0.0013(7)
C19 0.0280(9) 0.0225(8) 0.0517(12) 0.0020(8) 0.0282(9) 0.0034(7)
C20 0.0220(7) 0.0130(6) 0.0224(7) 0.0004(5) 0.0158(6) -0.0006(5)
C21 0.0217(7) 0.0180(6) 0.0215(7) 0.0010(5) 0.0157(6) 0.0007(5)
C22 0.0227(7) 0.0275(8) 0.0248(8) 0.0047(6) 0.0163(7) 0.0045(6)
C23 0.0298(8) 0.0295(8) 0.0328(9) 0.0074(7) 0.0250(8) 0.0091(7)
C24 0.0350(9) 0.0234(7) 0.0275(8) 0.0031(6) 0.0250(8) 0.0040(6)
C25 0.0262(7) 0.0159(6) 0.0217(7) 0.0005(5) 0.0162(6) 0.0001(5)
C26 0.0233(7) 0.0261(8) 0.0218(7) -0.0018(6) 0.0155(6) -0.0011(6)
C27 0.0392(11) 0.0678(15) 0.0454(12) 0.0142(11) 0.0355(10) 0.0209(11)
C28 0.0298(8) 0.0256(8) 0.0216(7) 0.0002(6) 0.0148(7) -0.0008(6)
C29 0.081(3) 0.062(2) 0.052(2) -0.0050(18) 0.040(2) -0.020(2)
C30 0.069(3) 0.103(4) 0.065(3) -0.007(3) 0.046(2) 0.006(3)
C31 0.0341(17) 0.095(3) 0.082(3) 0.027(3) 0.032(2) 0.013(2)
C32 0.0448(19) 0.072(3) 0.0435(19) -0.0094(19) 0.0204(16) -0.0033(18)
C33 0.045(2) 0.220(8) 0.071(3) 0.076(4) 0.023(3) 0.022(4)
C34 0.0305(15) 0.0474(18) 0.076(3) -0.0121(17) 0.0277(17) -0.0090(13)

loop_
_atom_type_symbol
_atom_type_description
_atom_type_scat_dispersion_real
_atom_type_scat_dispersion_imag
_atom_type_scat_source
C C 0.0033 0.0016 'International Tables Vol C Tables 4.2.6.8 and 6.1.1.4'
H H 0.0000 0.0000 'International Tables Vol C Tables 4.2.6.8 and 6.1.1.4'
Al Al 0.0645 0.0514 'International Tables Vol C Tables 4.2.6.8 and 6.1.1.4'
Cl Cl 0.1484 0.1585 'International Tables Vol C Tables 4.2.6.8 and 6.1.1.4'
N N 0.0061 0.0033 'International Tables Vol C Tables 4.2.6.8 and 6.1.1.4'

loop_
_geom_angle_atom_site_label_1
_geom_angle_atom_site_label_2
_geom_angle_atom_site_label_3
_geom_angle
N1 Al1 N2 87.24(6)
N1 Al1 Cl1 114.84(5)
N2 Al1 Cl1 114.90(4)
N1 Al1 Cl2 113.96(5)
N2 Al1 Cl2 114.79(5)
Cl1 Al1 Cl2 109.73(3)
C1 N1 C7 118.21(12)
C1 N1 Al1 112.59(10)
C7 N1 Al1 129.20(10)
C6 N2 C2 119.77(12)
C6 N2 Al1 130.12(10)
C2 N2 Al1 110.10(10)
N1 C1 C2 114.74(13)
N1 C1 C19 123.84(14)
C2 C1 C19 121.42(14)
N2 C2 C3 120.23(14)
N2 C2 C1 115.22(13)
C3 C2 C1 124.55(14)
C4 C3 C2 119.44(14)
C4 C3 H3A 120.3
C2 C3 H3A 120.3
C3 C4 C5 119.73(15)
C3 C4 H4A 120.1
C5 C4 H4A 120.1
C6 C5 C4 119.81(14)
C6 C5 H5A 120.1
C4 C5 H5A 120.1
N2 C6 C5 120.99(14)
N2 C6 C20 117.61(13)
C5 C6 C20 121.39(13)
C12 C7 C8 121.21(14)
C12 C7 N1 119.36(13)
C8 C7 N1 119.40(14)
C9 C8 C7 118.12(15)
C9 C8 C13 119.36(15)
C7 C8 C13 122.51(14)
C10 C9 C8 121.43(16)
C10 C9 H9A 119.3
C8 C9 H9A 119.3
C9 C10 C11 119.64(15)
C9 C10 H10A 120.2
C11 C10 H10A 120.2
C10 C11 C12 121.42(16)
C10 C11 H11A 119.3
C12 C11 H11A 119.3
C11 C12 C7 118.17(15)
C11 C12 C16 119.33(15)
C7 C12 C16 122.50(13)
C8 C13 C14 111.42(15)
C8 C13 C15 111.27(15)
C14 C13 C15 110.42(15)
C8 C13 H13A 107.9
C14 C13 H13A 107.9
C15 C13 H13A 107.9
C13 C14 H14A 109.5
C13 C14 H14B 109.5
H14A C14 H14B 109.5
C13 C14 H14C 109.5
H14A C14 H14C 109.5
H14B C14 H14C 109.5
C13 C15 H15A 109.5
C13 C15 H15B 109.5
H15A C15 H15B 109.5
C13 C15 H15C 109.5
H15A C15 H15C 109.5
H15B C15 H15C 109.5
C12 C16 C17 111.04(15)
C12 C16 C18 111.69(13)
C17 C16 C18 110.08(15)
C12 C16 H16A 108.0
C17 C16 H16A 108.0
C18 C16 H16A 108.0
C16 C17 H17A 109.5
C16 C17 H17B 109.5
H17A C17 H17B 109.5
C16 C17 H17C 109.5
H17A C17 H17C 109.5
H17B C17 H17C 109.5
C16 C18 H18A 109.5
C16 C18 H18B 109.5
H18A C18 H18B 109.5
C16 C18 H18C 109.5
H18A C18 H18C 109.5
H18B C18 H18C 109.5
C1 C19 H19A 109.5
C1 C19 H19B 109.5
H19A C19 H19B 109.5
C1 C19 H19C 109.5
H19A C19 H19C 109.5
H19B C19 H19C 109.5
C21 C20 C25 120.94(14)
C21 C20 C6 120.18(13)
C25 C20 C6 118.69(14)
C22 C21 C20 118.97(14)
C22 C21 C26 120.05(14)
C20 C21 C26 120.95(13)
C21 C22 C23 121.36(16)
C21 C22 H22A 119.3
C23 C22 H22A 119.3
C24 C23 C22 118.48(15)
C24 C23 C27 120.74(16)
C22 C23 C27 120.77(17)
C23 C24 C25 122.16(15)
C23 C24 H24A 118.9
C25 C24 H24A 118.9
C24 C25 C20 118.05(15)
C24 C25 C28 120.45(15)
C20 C25 C28 121.45(14)
C21 C26 H26A 109.5
C21 C26 H26B 109.5
H26A C26 H26B 109.5
C21 C26 H26C 109.5
H26A C26 H26C 109.5
H26B C26 H26C 109.5
C23 C27 H27A 109.5
C23 C27 H27B 109.5
H27A C27 H27B 109.5
C23 C27 H27C 109.5
H27A C27 H27C 109.5
H27B C27 H27C 109.5
C25 C28 H28A 109.5
C25 C28 H28B 109.5
H28A C28 H28B 109.5
C25 C28 H28C 109.5
H28A C28 H28C 109.5
H28B C28 H28C 109.5
C30 C29 H29A 109.5
C30 C29 H29B 109.5
H29A C29 H29B 109.5
C30 C29 H29C 109.5
H29A C29 H29C 109.5
H29B C29 H29C 109.5
C29 C30 C31 117.7(4)
C29 C30 H30A 107.9
C31 C30 H30A 107.9
C29 C30 H30B 107.9
C31 C30 H30B 107.9
H30A C30 H30B 107.2
C32 C31 C30 115.4(4)
C32 C31 H31A 108.4
C30 C31 H31A 108.4
C32 C31 H31B 108.4
C30 C31 H31B 108.4
H31A C31 H31B 107.5
C31 C32 C33 120.7(4)
C31 C32 H32A 107.2
C33 C32 H32A 107.2
C31 C32 H32B 107.2
C33 C32 H32B 107.2
H32A C32 H32B 106.8
C34 C33 C32 126.1(5)
C34 C33 H33A 105.8
C32 C33 H33A 105.8
C34 C33 H33B 105.8
C32 C33 H33B 105.8
H33A C33 H33B 106.2
C33 C34 H34A 109.5
C33 C34 H34B 109.5
H34A C34 H34B 109.5
C33 C34 H34C 109.5
H34A C34 H34C 109.5
H34B C34 H34C 109.5
C30A C29A H29D 109.5
C30A C29A H29E 109.5
H29D C29A H29E 109.5
C30A C29A H29F 109.5
H29D C29A H29F 109.5
H29E C29A H29F 109.5
C31A C30A C29A 112.5(14)
C31A C30A H30C 109.1
C29A C30A H30C 109.1
C31A C30A H30D 109.1
C29A C30A H30D 109.1
H30C C30A H30D 107.8
C30A C31A C33A 91.6(17)
C30A C31A H31C 113.4
C33A C31A H31C 113.4
C30A C31A H31D 113.4
C33A C31A H31D 113.4
H31C C31A H31D 110.7
C34A C33A C31A 101(2)
C34A C33A H33C 111.6
C31A C33A H33C 111.6
C34A C33A H33D 111.6
C31A C33A H33D 111.6
H33C C33A H33D 109.4
C33A C34A H34E 109.5
C33A C34A H34F 109.5
H34E C34A H34F 109.5
C33A C34A H34G 109.5
H34E C34A H34G 109.5
H34F C34A H34G 109.5

loop_
_geom_bond_atom_site_label_1
_geom_bond_atom_site_label_2
_geom_bond_distance
Cl1 Al1 2.1176(6)
Cl2 Al1 2.1209(6)
Al1 N1 1.8564(13)
Al1 N2 1.9094(13)
N1 C1 1.3702(19)
N1 C7 1.4387(19)
N2 C6 1.3654(19)
N2 C2 1.3839(19)
C1 C2 1.435(2)
C1 C19 1.458(2)
C2 C3 1.406(2)
C3 C4 1.373(2)
C3 H3A 0.9300
C4 C5 1.405(2)
C4 H4A 0.9300
C5 C6 1.376(2)
C5 H5A 0.9300
C6 C20 1.494(2)
C7 C12 1.410(2)
C7 C8 1.410(2)
C8 C9 1.398(2)
C8 C13 1.518(2)
C9 C10 1.387(3)
C9 H9A 0.9300
C10 C11 1.384(3)
C10 H10A 0.9300
C11 C12 1.399(2)
C11 H11A 0.9300
C12 C16 1.523(2)
C13 C14 1.530(3)
C13 C15 1.536(2)
C13 H13A 0.9800
C14 H14A 0.9600
C14 H14B 0.9600
C14 H14C 0.9600
C15 H15A 0.9600
C15 H15B 0.9600
C15 H15C 0.9600
C16 C17 1.530(2)
C16 C18 1.536(2)
C16 H16A 0.9800
C17 H17A 0.9600
C17 H17B 0.9600
C17 H17C 0.9600
C18 H18A 0.9600
C18 H18B 0.9600
C18 H18C 0.9600
C19 H19A 0.9600
C19 H19B 0.9600
C19 H19C 0.9600
C20 C21 1.402(2)
C20 C25 1.404(2)
C21 C22 1.392(2)
C21 C26 1.508(2)
C22 C23 1.398(2)
C22 H22A 0.9300
C23 C24 1.387(3)
C23 C27 1.510(2)
C24 C25 1.399(2)
C24 H24A 0.9300
C25 C28 1.499(2)
C26 H26A 0.9600
C26 H26B 0.9600
C26 H26C 0.9600
C27 H27A 0.9600
C27 H27B 0.9600
C27 H27C 0.9600
C28 H28A 0.9600
C28 H28B 0.9600
C28 H28C 0.9600
C29 C30 1.409(6)
C29 H29A 0.9600
C29 H29B 0.9600
C29 H29C 0.9600
C30 C31 1.561(6)
C30 H30A 0.9700
C30 H30B 0.9700
C31 C32 1.427(6)
C31 H31A 0.9700
C31 H31B 0.9700
C32 C33 1.528(6)
C32 H32A 0.9700
C32 H32B 0.9700
C33 C34 1.347(8)
C33 H33A 0.9700
C33 H33B 0.9700
C34 H34A 0.9600
C34 H34B 0.9600
C34 H34C 0.9600
C29A C30A 1.410(16)
C29A H29D 0.9600
C29A H29E 0.9600
C29A H29F 0.9600
C30A C31A 1.37(3)
C30A H30C 0.9700
C30A H30D 0.9700
C31A C33A 1.82(3)
C31A H31C 0.9700
C31A H31D 0.9700
C33A C34A 0.95(3)
C33A H33C 0.9700
C33A H33D 0.9700
C34A H34E 0.9600
C34A H34F 0.9600
C34A H34G 0.9600

loop_
_geom_torsion_atom_site_label_1
_geom_torsion_atom_site_label_2
_geom_torsion_atom_site_label_3
_geom_torsion_atom_site_label_4
_geom_torsion
N2 Al1 N1 C1 -3.13(11)
Cl1 Al1 N1 C1 -119.38(10)
Cl2 Al1 N1 C1 112.84(11)
N2 Al1 N1 C7 177.04(14)
Cl1 Al1 N1 C7 60.79(14)
Cl2 Al1 N1 C7 -66.99(14)
N1 Al1 N2 C6 -176.58(14)
Cl1 Al1 N2 C6 -60.39(14)
Cl2 Al1 N2 C6 68.24(14)
N1 Al1 N2 C2 2.75(11)
Cl1 Al1 N2 C2 118.94(10)
Cl2 Al1 N2 C2 -112.43(10)
C7 N1 C1 C2 -177.32(14)
Al1 N1 C1 C2 2.83(18)
C7 N1 C1 C19 2.1(2)
Al1 N1 C1 C19 -177.78(14)
C6 N2 C2 C3 -1.8(2)
Al1 N2 C2 C3 178.74(13)
C6 N2 C2 C1 177.54(14)
Al1 N2 C2 C1 -1.87(17)
N1 C1 C2 N2 -0.6(2)
C19 C1 C2 N2 -179.98(16)
N1 C1 C2 C3 178.79(15)
C19 C1 C2 C3 -0.6(3)
N2 C2 C3 C4 1.5(3)
C1 C2 C3 C4 -177.84(17)
C2 C3 C4 C5 0.0(3)
C3 C4 C5 C6 -1.2(3)
C2 N2 C6 C5 0.7(2)
Al1 N2 C6 C5 179.94(12)
C2 N2 C6 C20 -177.85(13)
Al1 N2 C6 C20 1.4(2)
C4 C5 C6 N2 0.9(3)
C4 C5 C6 C20 179.32(16)
C1 N1 C7 C12 89.59(18)
Al1 N1 C7 C12 -90.59(17)
C1 N1 C7 C8 -88.49(18)
Al1 N1 C7 C8 91.33(16)
C12 C7 C8 C9 -0.8(2)
N1 C7 C8 C9 177.24(14)
C12 C7 C8 C13 179.83(14)
N1 C7 C8 C13 -2.1(2)
C7 C8 C9 C10 -0.5(2)
C13 C8 C9 C10 178.85(15)
C8 C9 C10 C11 1.1(3)
C9 C10 C11 C12 -0.3(2)
C10 C11 C12 C7 -1.0(2)
C10 C11 C12 C16 179.48(15)
C8 C7 C12 C11 1.5(2)
N1 C7 C12 C11 -176.50(13)
C8 C7 C12 C16 -178.94(14)
N1 C7 C12 C16 3.0(2)
C9 C8 C13 C14 59.1(2)
C7 C8 C13 C14 -121.53(17)
C9 C8 C13 C15 -64.6(2)
C7 C8 C13 C15 114.77(18)
C11 C12 C16 C17 64.47(19)
C7 C12 C16 C17 -115.04(17)
C11 C12 C16 C18 -58.8(2)
C7 C12 C16 C18 121.67(16)
N2 C6 C20 C21 -92.34(17)
C5 C6 C20 C21 89.15(19)
N2 C6 C20 C25 92.52(17)
C5 C6 C20 C25 -85.99(19)
C25 C20 C21 C22 -1.4(2)
C6 C20 C21 C22 -176.44(14)
C25 C20 C21 C26 176.66(14)
C6 C20 C21 C26 1.6(2)
C20 C21 C22 C23 -0.2(2)
C26 C21 C22 C23 -178.25(15)
C21 C22 C23 C24 1.1(3)
C21 C22 C23 C27 179.98(18)
C22 C23 C24 C25 -0.5(3)
C27 C23 C24 C25 -179.37(18)
C23 C24 C25 C20 -1.0(2)
C23 C24 C25 C28 176.49(16)
C21 C20 C25 C24 2.0(2)
C6 C20 C25 C24 177.08(14)
C21 C20 C25 C28 -175.51(14)
C6 C20 C25 C28 -0.4(2)
C29 C30 C31 C32 58.6(6)
C30 C31 C32 C33 -171.8(5)
C31 C32 C33 C34 -173.0(6)
C29A C30A C31A C33A 62.9(17)
C30A C31A C33A C34A -137(3)
